data_7251612
loop_
_publ_author_name
'Qiu, Nicholas P.'
'Eradeh, Ramin'
'Britt, Liam H.'
'Zhao, Yuming'

_publ_section_title
;
 Fusion of pyrene and phenanthrene through
 5<i>H</i>-imidazo[1,2-<i>a</i>]azepine scaffolds: structural tuning for
 fluorescence labeling and bacterial imaging.
;
_journal_issue 9
_journal_name_full 'Physical chemistry chemical physics : PCCP'
_journal_page_first 5880
_journal_page_last 5893
_journal_paper_doi 10.1039/d5cp02942b
_journal_volume 28
_journal_year 2026
_chemical_formula_moiety 'C32 H18 N2 O'
_chemical_formula_sum 'C32 H18 N2 O'
_chemical_formula_weight 446.48
_space_group_crystal_system orthorhombic
_space_group_IT_number 61
_space_group_name_Hall '-P 2ac 2ab'
_space_group_name_H-M_alt 'P b c a'
_atom_sites_solution_hydrogens mixed
_atom_sites_solution_primary dual
_audit_block_doi 10.5517/ccdc.csd.cc2mkxmr
_audit_creation_date 2022-05-24
_audit_creation_method
;
Olex2 1.3
(compiled 2020.11.12 svn.r5f609507 for OlexSys, GUI svn.r6408)
;
_audit_update_record
;
2025-03-10 deposited with the CCDC.	2026-01-26 downloaded from the CCDC.
;
_cell_angle_alpha 90
_cell_angle_beta 90
_cell_angle_gamma 90
_cell_formula_units_Z 8
_cell_length_a 12.4359(3)
_cell_length_b 15.9420(6)
_cell_length_c 21.1245(4)
_cell_measurement_reflns_used 5444
_cell_measurement_temperature 110(2)
_cell_measurement_theta_max 76.6280
_cell_measurement_theta_min 4.1890
_cell_volume 4188.0(2)
_computing_cell_refinement 'CrysAlisPro 1.171.42.55a (Rigaku OD, 2022)'
_computing_data_collection 'CrysAlisPro 1.171.42.55a (Rigaku OD, 2022)'
_computing_data_reduction 'CrysAlisPro 1.171.42.55a (Rigaku OD, 2022)'
_computing_molecular_graphics 'Olex2 1.3 (Dolomanov et al., 2009)'
_computing_publication_material 'Olex2 1.3 (Dolomanov et al., 2009)'
_computing_structure_refinement 'SHELXL 2018/3 (Sheldrick, 2015)'
_computing_structure_solution 'SHELXT 2018/2 (Sheldrick, 2018)'
_diffrn_ambient_environment N~2~
_diffrn_ambient_temperature 110(2)
_diffrn_detector 'Hybrid Pixel Array Detector'
_diffrn_detector_area_resol_mean 10.0000
_diffrn_detector_type HyPix
_diffrn_measured_fraction_theta_full 0.999
_diffrn_measured_fraction_theta_max 0.977
_diffrn_measurement_details
;
List of Runs (angles in degrees, time in seconds):

  # Type    Start    End  Width  t~exp~   \w     \q     \k     \f   Frames
#--------------------------------------------------------------------------
  1  \w    -14.00  19.00   0.50   35.00    --  -48.45  16.00 100.00   66
  2  \w    -23.00  19.00   0.50   35.00    --   48.45 -16.00 -69.00   84
  3  \w   -151.00-110.00   0.50  100.00    --  -90.00-126.00  84.00   82
  4  \w     41.00 104.00   0.50  100.00    --  111.50-111.00 167.00  126
  5  \w    104.00 152.00   0.50  100.00    --  111.50  16.00 100.00   96
  6  \w    -13.00  26.00   0.50   35.00    --  -48.45  19.00-120.00   78
  7  \w    -34.00  12.00   0.50   35.00    --  -48.45  37.00-180.00   92
  8  \w    -67.00 -20.00   0.50   35.00    --  -48.45 125.00 -60.00   94
  9  \w    108.00 178.00   0.50  100.00    --  111.50  45.00-180.00  140
 10  \w     45.00 102.00   0.50  100.00    --  111.50-125.00 -90.00  114
 11  \w     55.00 107.00   0.50  100.00    --  111.50-125.00   0.00  104
 12  \w     40.00  77.00   0.50  100.00    --  111.50 -61.00  90.00   74
 13  \w     91.00 124.00   0.50  100.00    --  111.50-144.00 -83.00   66
 14  \w     40.00  68.00   0.50  100.00    --  111.50 -61.00  30.00   56
 15  \w    128.00 174.00   0.50  100.00    --  111.50  45.00  90.00   92
 16  \w     40.00  76.00   0.50  100.00    --  111.50 -61.00  60.00   72
 17  \w     52.00  77.00   0.50  100.00    --  111.50-126.00  84.00   50
 18  \w    -77.00 -52.00   0.50  100.00    --  -90.00 126.00 161.00   50
 19  \w   -119.00 -54.00   0.50   50.00    --  -48.32 -57.00 -60.00  130
;
_diffrn_measurement_device 'four-circle diffractometer'
_diffrn_measurement_device_type 'XtaLAB Synergy, Dualflex, HyPix'
_diffrn_measurement_method '\w scans'
_diffrn_orient_matrix_type 'CrysAlisPro convention (1999,Acta A55,543-557)'
_diffrn_orient_matrix_UB_11 0.0680075000
_diffrn_orient_matrix_UB_12 -0.0782322000
_diffrn_orient_matrix_UB_13 0.0147262000
_diffrn_orient_matrix_UB_21 -0.1032908000
_diffrn_orient_matrix_UB_22 -0.0533079000
_diffrn_orient_matrix_UB_23 0.0040242000
_diffrn_orient_matrix_UB_31 0.0080661000
_diffrn_orient_matrix_UB_32 -0.0190315000
_diffrn_orient_matrix_UB_33 -0.0713377000
_diffrn_radiation_monochromator mirror
_diffrn_radiation_probe x-ray
_diffrn_radiation_type 'Cu K\a'
_diffrn_radiation_wavelength 1.54184
_diffrn_reflns_av_R_equivalents 0.0828
_diffrn_reflns_av_unetI/netI 0.0627
_diffrn_reflns_Laue_measured_fraction_full 0.999
_diffrn_reflns_Laue_measured_fraction_max 0.977
_diffrn_reflns_limit_h_max 15
_diffrn_reflns_limit_h_min -15
_diffrn_reflns_limit_k_max 19
_diffrn_reflns_limit_k_min -20
_diffrn_reflns_limit_l_max 19
_diffrn_reflns_limit_l_min -26
_diffrn_reflns_number 21301
_diffrn_reflns_point_group_measured_fraction_full 0.999
_diffrn_reflns_point_group_measured_fraction_max 0.977
_diffrn_reflns_theta_full 67.684
_diffrn_reflns_theta_max 79.189
_diffrn_reflns_theta_min 4.186
_diffrn_source 'micro-focus sealed X-ray tube'
_diffrn_source_type 'PhotonJet (Cu) X-ray Source'
_exptl_absorpt_coefficient_mu 0.676
_exptl_absorpt_correction_T_max 1.00000
_exptl_absorpt_correction_T_min 0.58670
_exptl_absorpt_correction_type multi-scan
_exptl_absorpt_process_details
;
CrysAlisPro 1.171.42.55a (Rigaku Oxford Diffraction, 2022)
Empirical absorption correction using spherical harmonics,
implemented in SCALE3 ABSPACK scaling algorithm.
;
_exptl_crystal_colour colourless
_exptl_crystal_colour_primary colourless
_exptl_crystal_density_diffrn 1.416
_exptl_crystal_description prism
_exptl_crystal_F_000 1856
_exptl_crystal_size_max 0.128
_exptl_crystal_size_mid 0.092
_exptl_crystal_size_min 0.019
_refine_diff_density_max 0.337
_refine_diff_density_min -0.317
_refine_diff_density_rms 0.098
_refine_ls_extinction_coef 0.00119(15)
_refine_ls_extinction_expression Fc^*^=kFc[1+0.001xFc^2^\l^3^/sin(2\q)]^-1/4^
_refine_ls_extinction_method 'SHELXL-2018/3 (Sheldrick 2018)'
_refine_ls_goodness_of_fit_ref 1.037
_refine_ls_hydrogen_treatment mixed
_refine_ls_matrix_type full
_refine_ls_number_parameters 320
_refine_ls_number_reflns 4433
_refine_ls_number_restraints 1
_refine_ls_restrained_S_all 1.038
_refine_ls_R_factor_all 0.0890
_refine_ls_R_factor_gt 0.0565
_refine_ls_shift/su_max 0.000
_refine_ls_shift/su_mean 0.000
_refine_ls_structure_factor_coef Fsqd
_refine_ls_weighting_details 'w=1/[\s^2^(Fo^2^)+(0.0708P)^2^+1.9554P] where P=(Fo^2^+2Fc^2^)/3'
_refine_ls_weighting_scheme calc
_refine_ls_wR_factor_gt 0.1329
_refine_ls_wR_factor_ref 0.1500
_reflns_Friedel_coverage 0.000
_reflns_number_gt 3071
_reflns_number_total 4433
_reflns_threshold_expression 'I > 2\s(I)'
_cod_data_source_file d5cp02942b2.cif
_cod_data_source_block nq01
_cod_depositor_comments 'Adding full bibliography for 7251612--7251614.cif.'
_cod_database_code 7251612
_shelx_shelxl_version_number 2018/3
_chemical_oxdiff_formula C32H20N2O
_shelx_space_group_comment
;
The symmetry employed for this shelxl refinement is uniquely defined
by the following loop, which should always be used as a source of
symmetry information in preference to the above space-group names.
They are only intended as comments.
;
_shelx_estimated_absorpt_t_max 0.987
_shelx_estimated_absorpt_t_min 0.918
_olex2_refinement_description
;
1. Fixed Uiso
 At 1.2 times of:
  H5 of C5, H1A of C1, H8 of C8, H12 of C12, H13 of C13, H4 of C4, H20 of C20,
   H11 of C11, H9 of C9, H6 of C6, H21 of C21, H27 of C27, H29 of C29, H25 of
  C25, H28 of C28, H22 of C22, H24 of C24
 At 1.5 times of:
  H1 of C24
2. Restrained distances
 O1-H1
 0.84 with sigma of 0.02
3.a Ternary CH refined with riding coordinates:
 C1(H1A)
3.b Aromatic/amide H refined with riding coordinates:
 C4(H4), C5(H5), C6(H6), C8(H8), C9(H9), C11(H11), C12(H12), C13(H13),
 C20(H20), C21(H21), C22(H22), C24(H24), C25(H25), C27(H27), C28(H28), C29(H29)
;
_olex2_submission_special_instructions 'No special instructions were received'
_oxdiff_exptl_absorpt_empirical_details
;
Empirical correction (ABSPACK) includes:
- Absorption correction using spherical harmonics
- Frame scaling
;
_oxdiff_exptl_absorpt_empirical_full_max 2.098
_oxdiff_exptl_absorpt_empirical_full_min 0.385

loop_
_space_group_symop_operation_xyz
'x, y, z'
'-x+1/2, -y, z+1/2'
'-x, y+1/2, -z+1/2'
'x+1/2, -y+1/2, -z'
'-x, -y, -z'
'x-1/2, y, -z-1/2'
'x, -y-1/2, z-1/2'
'-x-1/2, y-1/2, z'

loop_
_atom_site_label
_atom_site_type_symbol
_atom_site_fract_x
_atom_site_fract_y
_atom_site_fract_z
_atom_site_U_iso_or_equiv
_atom_site_adp_type
_atom_site_occupancy
_atom_site_site_symmetry_order
_atom_site_calc_flag
_atom_site_refinement_flags_posn
_atom_site_refinement_flags_adp
_atom_site_refinement_flags_occupancy
_atom_site_disorder_assembly
_atom_site_disorder_group
O1 O 0.32182(12) 0.63028(10) 0.25766(7) 0.0285(4) Uani 1 1 d D . . . .
N1 N 0.45570(14) 0.57108(12) 0.31784(8) 0.0250(4) Uani 1 1 d . . . . .
N2 N 0.62720(14) 0.60552(13) 0.30153(8) 0.0262(4) Uani 1 1 d . . . . .
C1 C 0.34416(17) 0.56185(15) 0.29784(10) 0.0259(5) Uani 1 1 d . . . . .
H1A H 0.296838 0.565850 0.335997 0.031 Uiso 1 1 calc R U . . .
C2 C 0.53609(17) 0.58205(15) 0.27460(10) 0.0255(5) Uani 1 1 d . . . . .
C3 C 0.52501(17) 0.56784(15) 0.20642(10) 0.0261(5) Uani 1 1 d . . . . .
C4 C 0.58769(17) 0.61885(16) 0.16790(11) 0.0294(5) Uani 1 1 d . . . . .
H4 H 0.620261 0.667494 0.185425 0.035 Uiso 1 1 calc R U . . .
C5 C 0.60380(18) 0.60029(16) 0.10425(10) 0.0305(5) Uani 1 1 d . . . . .
H5 H 0.642963 0.637560 0.077795 0.037 Uiso 1 1 calc R U . . .
C6 C 0.56203(17) 0.52707(16) 0.08036(10) 0.0290(5) Uani 1 1 d . . . . .
H6 H 0.579393 0.510859 0.038312 0.035 Uiso 1 1 calc R U . . .
C7 C 0.49439(18) 0.47572(16) 0.11663(10) 0.0282(5) Uani 1 1 d . . . . .
C8 C 0.45546(19) 0.39871(16) 0.09030(10) 0.0319(5) Uani 1 1 d . . . . .
H8 H 0.476619 0.382936 0.048756 0.038 Uiso 1 1 calc R U . . .
C9 C 0.3895(2) 0.34841(16) 0.12339(11) 0.0338(5) Uani 1 1 d . . . . .
H9 H 0.370165 0.295156 0.106722 0.041 Uiso 1 1 calc R U . . .
C10 C 0.34801(19) 0.37427(16) 0.18357(10) 0.0306(5) Uani 1 1 d . . . . .
C11 C 0.2673(2) 0.32532(16) 0.21230(11) 0.0336(5) Uani 1 1 d . . . . .
H11 H 0.248287 0.272839 0.194170 0.040 Uiso 1 1 calc R U . . .
C12 C 0.2160(2) 0.35201(16) 0.26573(11) 0.0332(5) Uani 1 1 d . . . . .
H12 H 0.161133 0.318812 0.284489 0.040 Uiso 1 1 calc R U . . .
C13 C 0.24519(18) 0.42867(16) 0.29237(10) 0.0302(5) Uani 1 1 d . . . . .
H13 H 0.208525 0.447787 0.329091 0.036 Uiso 1 1 calc R U . . .
C14 C 0.32624(17) 0.47780(15) 0.26680(9) 0.0265(5) Uani 1 1 d . . . . .
C15 C 0.38284(18) 0.45088(15) 0.21165(10) 0.0268(5) Uani 1 1 d . . . . .
C16 C 0.46618(17) 0.49927(15) 0.17965(10) 0.0259(5) Uani 1 1 d . . . . .
C17 C 0.60448(17) 0.61081(14) 0.36533(10) 0.0255(5) Uani 1 1 d . . . . .
C18 C 0.49859(17) 0.59022(15) 0.37705(10) 0.0260(5) Uani 1 1 d . . . . .
C19 C 0.45315(18) 0.58803(15) 0.43969(10) 0.0269(5) Uani 1 1 d . . . . .
C20 C 0.35277(18) 0.55489(16) 0.45635(11) 0.0296(5) Uani 1 1 d . . . . .
H20 H 0.308842 0.529938 0.424739 0.036 Uiso 1 1 calc R U . . .
C21 C 0.31677(19) 0.55807(16) 0.51834(11) 0.0320(5) Uani 1 1 d . . . . .
H21 H 0.248362 0.535372 0.528702 0.038 Uiso 1 1 calc R U . . .
C22 C 0.37881(19) 0.59368(16) 0.56514(10) 0.0318(5) Uani 1 1 d . . . . .
H22 H 0.351440 0.597674 0.607022 0.038 Uiso 1 1 calc R U . . .
C23 C 0.48134(19) 0.62392(16) 0.55164(10) 0.0303(5) Uani 1 1 d . . . . .
C24 C 0.5492(2) 0.65743(16) 0.60067(11) 0.0340(6) Uani 1 1 d . . . . .
H24 H 0.522257 0.661420 0.642640 0.041 Uiso 1 1 calc R U . . .
H1 H 0.2575(17) 0.620(2) 0.2399(12) 0.051 Uiso 1 1 d D U . . .
C25 C 0.6502(2) 0.68330(16) 0.58826(11) 0.0344(6) Uani 1 1 d . . . . .
H25 H 0.692100 0.706878 0.621402 0.041 Uiso 1 1 calc R U . . .
C26 C 0.69596(19) 0.67605(15) 0.52623(10) 0.0297(5) Uani 1 1 d . . . . .
C27 C 0.8034(2) 0.69648(16) 0.51422(11) 0.0333(6) Uani 1 1 d . . . . .
H27 H 0.846479 0.719178 0.547156 0.040 Uiso 1 1 calc R U . . .
C28 C 0.84748(19) 0.68396(16) 0.45483(11) 0.0320(5) Uani 1 1 d . . . . .
H28 H 0.921292 0.696152 0.447793 0.038 Uiso 1 1 calc R U . . .
C29 C 0.78540(18) 0.65402(15) 0.40586(10) 0.0288(5) Uani 1 1 d . . . . .
H29 H 0.816973 0.645219 0.365457 0.035 Uiso 1 1 calc R U . . .
C30 C 0.67665(18) 0.63647(15) 0.41493(10) 0.0269(5) Uani 1 1 d . . . . .
C31 C 0.63015(19) 0.64537(15) 0.47618(10) 0.0271(5) Uani 1 1 d . . . . .
C32 C 0.52098(18) 0.62055(15) 0.48853(10) 0.0274(5) Uani 1 1 d . . . . .

loop_
_atom_site_aniso_label
_atom_site_aniso_U_11
_atom_site_aniso_U_22
_atom_site_aniso_U_33
_atom_site_aniso_U_23
_atom_site_aniso_U_13
_atom_site_aniso_U_12
O1 0.0265(7) 0.0299(8) 0.0291(8) 0.0021(6) -0.0029(7) 0.0013(7)
N1 0.0228(9) 0.0315(11) 0.0206(9) 0.0002(7) 0.0011(7) -0.0018(8)
N2 0.0244(9) 0.0325(11) 0.0216(9) 0.0008(7) -0.0008(7) -0.0006(8)
C1 0.0230(10) 0.0321(12) 0.0224(10) 0.0014(9) -0.0006(9) 0.0005(9)
C2 0.0219(10) 0.0289(12) 0.0256(11) -0.0001(9) 0.0011(9) -0.0008(9)
C3 0.0218(10) 0.0324(12) 0.0241(11) 0.0017(9) -0.0007(9) 0.0006(9)
C4 0.0250(11) 0.0338(13) 0.0293(12) 0.0020(10) -0.0014(9) -0.0023(10)
C5 0.0282(11) 0.0397(14) 0.0235(11) 0.0051(9) 0.0000(9) 0.0013(10)
C6 0.0275(11) 0.0407(14) 0.0187(10) 0.0005(9) -0.0020(9) 0.0036(10)
C7 0.0276(11) 0.0336(13) 0.0234(11) -0.0002(9) -0.0036(9) 0.0047(10)
C8 0.0335(12) 0.0402(14) 0.0220(11) -0.0030(10) -0.0021(9) 0.0036(11)
C9 0.0395(13) 0.0329(13) 0.0289(12) -0.0029(10) -0.0042(10) 0.0003(11)
C10 0.0325(12) 0.0315(13) 0.0277(12) 0.0008(9) -0.0040(10) 0.0014(10)
C11 0.0402(13) 0.0316(13) 0.0289(12) 0.0000(10) -0.0076(10) -0.0060(11)
C12 0.0364(12) 0.0336(13) 0.0294(12) 0.0033(10) -0.0048(10) -0.0061(11)
C13 0.0279(11) 0.0392(14) 0.0236(11) 0.0010(9) -0.0002(9) -0.0009(10)
C14 0.0262(10) 0.0315(12) 0.0217(11) 0.0026(9) -0.0036(9) 0.0004(9)
C15 0.0294(11) 0.0297(12) 0.0212(11) 0.0007(8) -0.0056(9) 0.0001(10)
C16 0.0249(10) 0.0301(12) 0.0227(10) 0.0024(9) -0.0044(9) 0.0040(9)
C17 0.0261(10) 0.0273(12) 0.0231(11) 0.0001(9) -0.0016(9) 0.0000(9)
C18 0.0281(11) 0.0290(12) 0.0208(11) 0.0012(9) -0.0016(9) 0.0004(9)
C19 0.0297(11) 0.0286(12) 0.0223(11) 0.0017(9) -0.0001(9) 0.0034(9)
C20 0.0278(11) 0.0339(13) 0.0271(11) 0.0020(9) -0.0005(9) 0.0012(10)
C21 0.0311(11) 0.0353(13) 0.0297(12) 0.0036(10) 0.0044(10) 0.0050(10)
C22 0.0341(12) 0.0380(14) 0.0233(11) 0.0005(9) 0.0060(10) 0.0081(11)
C23 0.0357(12) 0.0302(12) 0.0250(11) 0.0014(9) -0.0004(10) 0.0067(10)
C24 0.0444(14) 0.0379(14) 0.0196(11) -0.0024(9) 0.0006(10) 0.0088(12)
C25 0.0443(14) 0.0346(14) 0.0242(12) -0.0018(9) -0.0079(10) 0.0052(11)
C26 0.0350(12) 0.0283(12) 0.0257(11) 0.0009(9) -0.0047(10) 0.0020(10)
C27 0.0359(13) 0.0343(14) 0.0296(12) -0.0022(10) -0.0097(10) 0.0011(11)
C28 0.0297(11) 0.0337(13) 0.0328(13) 0.0019(10) -0.0051(10) -0.0016(10)
C29 0.0310(11) 0.0281(12) 0.0271(11) 0.0006(9) 0.0010(9) 0.0008(10)
C30 0.0298(11) 0.0265(12) 0.0245(11) 0.0020(9) -0.0024(9) 0.0000(9)
C31 0.0326(12) 0.0249(11) 0.0239(11) 0.0004(9) -0.0012(9) 0.0025(9)
C32 0.0315(11) 0.0286(12) 0.0219(11) 0.0023(9) -0.0019(9) 0.0035(10)

loop_
_atom_type_symbol
_atom_type_description
_atom_type_scat_dispersion_real
_atom_type_scat_dispersion_imag
_atom_type_scat_source
C C 0.0181 0.0091 'International Tables Vol C Tables 4.2.6.8 and 6.1.1.4'
H H 0.0000 0.0000 'International Tables Vol C Tables 4.2.6.8 and 6.1.1.4'
N N 0.0311 0.0180 'International Tables Vol C Tables 4.2.6.8 and 6.1.1.4'
O O 0.0492 0.0322 'International Tables Vol C Tables 4.2.6.8 and 6.1.1.4'

loop_
_exptl_crystal_face_index_h
_exptl_crystal_face_index_k
_exptl_crystal_face_index_l
_exptl_crystal_face_perp_dist
-1 2 13 0.0783
-8 0 0 0.0616
8 0 0 0.0616
0 10 -3 0.0093
0 -10 3 0.0093
0 -2 -13 0.0130

loop_
_geom_angle_atom_site_label_1
_geom_angle_atom_site_label_2
_geom_angle_atom_site_label_3
_geom_angle
_geom_angle_site_symmetry_1
_geom_angle_site_symmetry_3
_geom_angle_publ_flag
C1 O1 H1 107(2) . . ?
C2 N1 C1 121.05(17) . . ?
C2 N1 C18 106.99(17) . . ?
C18 N1 C1 130.28(18) . . ?
C2 N2 C17 105.20(17) . . ?
O1 C1 N1 106.50(18) . . ?
O1 C1 H1A 108.7 . . ?
O1 C1 C14 113.36(17) . . ?
N1 C1 H1A 108.7 . . ?
N1 C1 C14 110.87(18) . . ?
C14 C1 H1A 108.7 . . ?
N1 C2 C3 124.70(19) . . ?
N2 C2 N1 112.08(18) . . ?
N2 C2 C3 123.21(19) . . ?
C4 C3 C2 115.6(2) . . ?
C4 C3 C16 120.1(2) . . ?
C16 C3 C2 123.7(2) . . ?
C3 C4 H4 119.3 . . ?
C3 C4 C5 121.5(2) . . ?
C5 C4 H4 119.3 . . ?
C4 C5 H5 120.6 . . ?
C6 C5 C4 118.8(2) . . ?
C6 C5 H5 120.6 . . ?
C5 C6 H6 119.3 . . ?
C5 C6 C7 121.5(2) . . ?
C7 C6 H6 119.3 . . ?
C6 C7 C8 119.4(2) . . ?
C6 C7 C16 120.3(2) . . ?
C16 C7 C8 120.3(2) . . ?
C7 C8 H8 119.5 . . ?
C9 C8 C7 121.1(2) . . ?
C9 C8 H8 119.5 . . ?
C8 C9 H9 119.7 . . ?
C8 C9 C10 120.7(2) . . ?
C10 C9 H9 119.7 . . ?
C11 C10 C9 118.6(2) . . ?
C11 C10 C15 120.8(2) . . ?
C15 C10 C9 120.4(2) . . ?
C10 C11 H11 119.4 . . ?
C12 C11 C10 121.1(2) . . ?
C12 C11 H11 119.4 . . ?
C11 C12 H12 120.5 . . ?
C11 C12 C13 119.1(2) . . ?
C13 C12 H12 120.5 . . ?
C12 C13 H13 119.1 . . ?
C14 C13 C12 121.8(2) . . ?
C14 C13 H13 119.1 . . ?
C13 C14 C1 116.1(2) . . ?
C13 C14 C15 120.4(2) . . ?
C15 C14 C1 123.3(2) . . ?
C10 C15 C14 116.6(2) . . ?
C10 C15 C16 118.4(2) . . ?
C14 C15 C16 124.7(2) . . ?
C3 C16 C15 125.73(19) . . ?
C7 C16 C3 116.3(2) . . ?
C7 C16 C15 117.9(2) . . ?
N2 C17 C30 126.94(19) . . ?
C18 C17 N2 110.88(19) . . ?
C18 C17 C30 122.15(19) . . ?
N1 C18 C19 132.0(2) . . ?
C17 C18 N1 104.85(18) . . ?
C17 C18 C19 123.1(2) . . ?
C20 C19 C18 126.2(2) . . ?
C20 C19 C32 118.77(19) . . ?
C32 C19 C18 115.0(2) . . ?
C19 C20 H20 119.6 . . ?
C21 C20 C19 120.8(2) . . ?
C21 C20 H20 119.6 . . ?
C20 C21 H21 119.6 . . ?
C22 C21 C20 120.9(2) . . ?
C22 C21 H21 119.6 . . ?
C21 C22 H22 119.7 . . ?
C21 C22 C23 120.6(2) . . ?
C23 C22 H22 119.7 . . ?
C22 C23 C24 121.2(2) . . ?
C22 C23 C32 119.8(2) . . ?
C32 C23 C24 119.0(2) . . ?
C23 C24 H24 119.3 . . ?
C25 C24 C23 121.3(2) . . ?
C25 C24 H24 119.3 . . ?
C24 C25 H25 119.2 . . ?
C24 C25 C26 121.5(2) . . ?
C26 C25 H25 119.2 . . ?
C27 C26 C25 121.8(2) . . ?
C27 C26 C31 119.6(2) . . ?
C31 C26 C25 118.6(2) . . ?
C26 C27 H27 119.7 . . ?
C28 C27 C26 120.6(2) . . ?
C28 C27 H27 119.7 . . ?
C27 C28 H28 119.7 . . ?
C29 C28 C27 120.6(2) . . ?
C29 C28 H28 119.7 . . ?
C28 C29 H29 119.7 . . ?
C28 C29 C30 120.7(2) . . ?
C30 C29 H29 119.7 . . ?
C29 C30 C17 124.2(2) . . ?
C29 C30 C31 119.9(2) . . ?
C31 C30 C17 115.9(2) . . ?
C26 C31 C30 118.4(2) . . ?
C26 C31 C32 120.2(2) . . ?
C30 C31 C32 121.4(2) . . ?
C19 C32 C31 121.73(19) . . ?
C23 C32 C19 119.0(2) . . ?
C23 C32 C31 119.1(2) . . ?

loop_
_geom_bond_atom_site_label_1
_geom_bond_atom_site_label_2
_geom_bond_distance
_geom_bond_site_symmetry_2
_geom_bond_publ_flag
O1 C1 1.410(3) . ?
O1 H1 0.899(18) . ?
N1 C1 1.457(3) . ?
N1 C2 1.365(3) . ?
N1 C18 1.394(3) . ?
N2 C2 1.322(3) . ?
N2 C17 1.379(3) . ?
C1 H1A 1.0000 . ?
C1 C14 1.508(3) . ?
C2 C3 1.464(3) . ?
C3 C4 1.390(3) . ?
C3 C16 1.432(3) . ?
C4 H4 0.9500 . ?
C4 C5 1.391(3) . ?
C5 H5 0.9500 . ?
C5 C6 1.374(3) . ?
C6 H6 0.9500 . ?
C6 C7 1.402(3) . ?
C7 C8 1.432(3) . ?
C7 C16 1.427(3) . ?
C8 H8 0.9500 . ?
C8 C9 1.343(3) . ?
C9 H9 0.9500 . ?
C9 C10 1.433(3) . ?
C10 C11 1.409(3) . ?
C10 C15 1.425(3) . ?
C11 H11 0.9500 . ?
C11 C12 1.365(3) . ?
C12 H12 0.9500 . ?
C12 C13 1.394(3) . ?
C13 H13 0.9500 . ?
C13 C14 1.386(3) . ?
C14 C15 1.427(3) . ?
C15 C16 1.458(3) . ?
C17 C18 1.380(3) . ?
C17 C30 1.439(3) . ?
C18 C19 1.439(3) . ?
C19 C20 1.400(3) . ?
C19 C32 1.430(3) . ?
C20 H20 0.9500 . ?
C20 C21 1.385(3) . ?
C21 H21 0.9500 . ?
C21 C22 1.377(3) . ?
C22 H22 0.9500 . ?
C22 C23 1.393(3) . ?
C23 C24 1.439(3) . ?
C23 C32 1.422(3) . ?
C24 H24 0.9500 . ?
C24 C25 1.348(4) . ?
C25 H25 0.9500 . ?
C25 C26 1.433(3) . ?
C26 C27 1.398(3) . ?
C26 C31 1.424(3) . ?
C27 H27 0.9500 . ?
C27 C28 1.384(3) . ?
C28 H28 0.9500 . ?
C28 C29 1.376(3) . ?
C29 H29 0.9500 . ?
C29 C30 1.394(3) . ?
C30 C31 1.424(3) . ?
C31 C32 1.438(3) . ?

loop_
_geom_hbond_atom_site_label_D
_geom_hbond_atom_site_label_H
_geom_hbond_atom_site_label_A
_geom_hbond_distance_DH
_geom_hbond_distance_HA
_geom_hbond_distance_DA
_geom_hbond_angle_DHA
_geom_hbond_site_symmetry_A
_geom_hbond_publ_flag
O1 H1 N2 0.899(18) 1.856(18) 2.753(2) 175(3) 6_556 yes

loop_
_geom_torsion_atom_site_label_1
_geom_torsion_atom_site_label_2
_geom_torsion_atom_site_label_3
_geom_torsion_atom_site_label_4
_geom_torsion
_geom_torsion_site_symmetry_1
_geom_torsion_site_symmetry_2
_geom_torsion_site_symmetry_3
_geom_torsion_site_symmetry_4
_geom_torsion_publ_flag
O1 C1 C14 C13 -115.4(2) . . . . ?
O1 C1 C14 C15 60.4(3) . . . . ?
N1 C1 C14 C13 124.8(2) . . . . ?
N1 C1 C14 C15 -59.3(3) . . . . ?
N1 C2 C3 C4 148.4(2) . . . . ?
N1 C2 C3 C16 -40.1(3) . . . . ?
N1 C18 C19 C20 8.2(4) . . . . ?
N1 C18 C19 C32 -174.2(2) . . . . ?
N2 C2 C3 C4 -33.2(3) . . . . ?
N2 C2 C3 C16 138.4(2) . . . . ?
N2 C17 C18 N1 0.4(3) . . . . ?
N2 C17 C18 C19 178.2(2) . . . . ?
N2 C17 C30 C29 -5.3(4) . . . . ?
N2 C17 C30 C31 173.4(2) . . . . ?
C1 N1 C2 N2 167.5(2) . . . . ?
C1 N1 C2 C3 -13.9(3) . . . . ?
C1 N1 C18 C17 -165.8(2) . . . . ?
C1 N1 C18 C19 16.8(4) . . . . ?
C1 C14 C15 C10 -172.7(2) . . . . ?
C1 C14 C15 C16 1.8(3) . . . . ?
C2 N1 C1 O1 -52.1(3) . . . . ?
C2 N1 C1 C14 71.6(3) . . . . ?
C2 N1 C18 C17 -0.8(2) . . . . ?
C2 N1 C18 C19 -178.2(2) . . . . ?
C2 N2 C17 C18 0.1(3) . . . . ?
C2 N2 C17 C30 -178.0(2) . . . . ?
C2 C3 C4 C5 165.4(2) . . . . ?
C2 C3 C16 C7 -157.5(2) . . . . ?
C2 C3 C16 C15 20.9(3) . . . . ?
C3 C4 C5 C6 -4.1(3) . . . . ?
C4 C3 C16 C7 13.7(3) . . . . ?
C4 C3 C16 C15 -167.9(2) . . . . ?
C4 C5 C6 C7 7.0(3) . . . . ?
C5 C6 C7 C8 -178.1(2) . . . . ?
C5 C6 C7 C16 0.7(3) . . . . ?
C6 C7 C8 C9 -179.2(2) . . . . ?
C6 C7 C16 C3 -10.9(3) . . . . ?
C6 C7 C16 C15 170.6(2) . . . . ?
C7 C8 C9 C10 6.0(4) . . . . ?
C8 C7 C16 C3 168.0(2) . . . . ?
C8 C7 C16 C15 -10.5(3) . . . . ?
C8 C9 C10 C11 170.9(2) . . . . ?
C8 C9 C10 C15 -5.1(4) . . . . ?
C9 C10 C11 C12 -172.2(2) . . . . ?
C9 C10 C15 C14 171.1(2) . . . . ?
C9 C10 C15 C16 -3.8(3) . . . . ?
C10 C11 C12 C13 -0.7(4) . . . . ?
C10 C15 C16 C3 -167.1(2) . . . . ?
C10 C15 C16 C7 11.2(3) . . . . ?
C11 C10 C15 C14 -4.7(3) . . . . ?
C11 C10 C15 C16 -179.6(2) . . . . ?
C11 C12 C13 C14 -1.2(4) . . . . ?
C12 C13 C14 C1 176.0(2) . . . . ?
C12 C13 C14 C15 0.0(3) . . . . ?
C13 C14 C15 C10 2.9(3) . . . . ?
C13 C14 C15 C16 177.4(2) . . . . ?
C14 C15 C16 C3 18.4(3) . . . . ?
C14 C15 C16 C7 -163.2(2) . . . . ?
C15 C10 C11 C12 3.7(4) . . . . ?
C16 C3 C4 C5 -6.5(3) . . . . ?
C16 C7 C8 C9 1.9(3) . . . . ?
C17 N2 C2 N1 -0.6(3) . . . . ?
C17 N2 C2 C3 -179.2(2) . . . . ?
C17 C18 C19 C20 -168.8(2) . . . . ?
C17 C18 C19 C32 8.8(3) . . . . ?
C17 C30 C31 C26 -175.8(2) . . . . ?
C17 C30 C31 C32 7.0(3) . . . . ?
C18 N1 C1 O1 111.0(2) . . . . ?
C18 N1 C1 C14 -125.2(2) . . . . ?
C18 N1 C2 N2 0.9(3) . . . . ?
C18 N1 C2 C3 179.5(2) . . . . ?
C18 C17 C30 C29 176.8(2) . . . . ?
C18 C17 C30 C31 -4.5(3) . . . . ?
C18 C19 C20 C21 -178.6(2) . . . . ?
C18 C19 C32 C23 177.6(2) . . . . ?
C18 C19 C32 C31 -6.0(3) . . . . ?
C19 C20 C21 C22 -0.1(4) . . . . ?
C20 C19 C32 C23 -4.6(3) . . . . ?
C20 C19 C32 C31 171.8(2) . . . . ?
C20 C21 C22 C23 -2.9(4) . . . . ?
C21 C22 C23 C24 -176.8(2) . . . . ?
C21 C22 C23 C32 2.1(4) . . . . ?
C22 C23 C24 C25 177.0(2) . . . . ?
C22 C23 C32 C19 1.7(4) . . . . ?
C22 C23 C32 C31 -174.8(2) . . . . ?
C23 C24 C25 C26 -2.1(4) . . . . ?
C24 C23 C32 C19 -179.4(2) . . . . ?
C24 C23 C32 C31 4.2(3) . . . . ?
C24 C25 C26 C27 -174.8(2) . . . . ?
C24 C25 C26 C31 3.8(4) . . . . ?
C25 C26 C27 C28 175.9(2) . . . . ?
C25 C26 C31 C30 -178.6(2) . . . . ?
C25 C26 C31 C32 -1.4(3) . . . . ?
C26 C27 C28 C29 2.4(4) . . . . ?
C26 C31 C32 C19 -178.8(2) . . . . ?
C26 C31 C32 C23 -2.5(3) . . . . ?
C27 C26 C31 C30 0.0(3) . . . . ?
C27 C26 C31 C32 177.2(2) . . . . ?
C27 C28 C29 C30 0.6(4) . . . . ?
C28 C29 C30 C17 175.3(2) . . . . ?
C28 C29 C30 C31 -3.3(4) . . . . ?
C29 C30 C31 C26 2.9(3) . . . . ?
C29 C30 C31 C32 -174.2(2) . . . . ?
C30 C17 C18 N1 178.6(2) . . . . ?
C30 C17 C18 C19 -3.6(4) . . . . ?
C30 C31 C32 C19 -1.8(4) . . . . ?
C30 C31 C32 C23 174.6(2) . . . . ?
C31 C26 C27 C28 -2.6(4) . . . . ?
C32 C19 C20 C21 3.9(4) . . . . ?
C32 C23 C24 C25 -1.9(4) . . . . ?

loop_
_exptl_oxdiff_crystal_face_indexfrac_h
_exptl_oxdiff_crystal_face_indexfrac_k
_exptl_oxdiff_crystal_face_indexfrac_l
_exptl_oxdiff_crystal_face_x
_exptl_oxdiff_crystal_face_y
_exptl_oxdiff_crystal_face_z
-0.5248 2.4457 13.2956 -0.0312 -0.0227 -0.9993
-8.0669 0.1722 -0.2356 -0.5655 0.8231 -0.0515
8.0669 -0.1722 0.2356 0.5655 -0.8231 0.0515
0.1448 10.1309 -2.8121 -0.8241 -0.5663 0.0090
-0.1448 -10.1309 2.8121 0.8241 0.5663 -0.0090
0.4657 -2.0553 -13.4163 -0.0051 0.0075 1.0000
